data_4063049
_journal_name_full Organometallics
_journal_paper_doi 10.1021/om0498504
_journal_year 2004
_chemical_formula_sum 'C8 H24 B14 Cl Nb'
_chemical_formula_weight 399.97
_space_group_IT_number 62
_symmetry_cell_setting orthorhombic
_symmetry_Int_Tables_number 62
_symmetry_space_group_name_Hall '-P 2ac 2n'
_symmetry_space_group_name_H-M 'P n m a'
_cell_angle_alpha 90.00
_cell_angle_beta 90.00
_cell_angle_gamma 90.00
_cell_formula_units_Z 8
_cell_length_a 13.6238(13)
_cell_length_b 19.604(2)
_cell_length_c 13.6755(7)
_cell_measurement_temperature 293(2)
_cell_volume 3652.4(5)
_diffrn_ambient_temperature 293(2)
_exptl_crystal_density_diffrn 1.455
_refine_ls_R_factor_obs 0.1056
_refine_ls_wR_factor_obs 0.2366
_cod_database_code 4063049

loop_
_symmetry_equiv_pos_as_xyz
'x, y, z'
'x+1/2, -y+1/2, -z+1/2'
'-x, y+1/2, -z'
'-x+1/2, -y, z+1/2'
'-x, -y, -z'
'-x-1/2, y-1/2, z-1/2'
'x, -y-1/2, z'
'x-1/2, y, -z-1/2'

loop_
_atom_site_aniso_label
_atom_site_aniso_U_11
_atom_site_aniso_U_22
_atom_site_aniso_U_33
_atom_site_aniso_U_23
_atom_site_aniso_U_13
_atom_site_aniso_U_12
Nb1 0.0331(7) 0.0490(8) 0.0440(8) 0.000 -0.0011(5) 0.000
Cl 0.045(2) 0.059(2) 0.062(3) 0.000 0.010(2) 0.000
C2 0.052(6) 0.062(7) 0.042(6) 0.008(5) -0.002(5) 0.003(5)
C3 0.041(6) 0.049(6) 0.059(7) 0.001(5) 0.004(5) 0.000(5)
C4 0.046(6) 0.047(6) 0.048(6) 0.003(5) 0.000(5) -0.002(5)
B5 0.050(7) 0.061(8) 0.060(9) 0.005(6) 0.012(6) -0.006(6)
B6 0.038(6) 0.052(8) 0.077(9) 0.006(7) -0.001(6) 0.002(5)
B7 0.049(7) 0.050(7) 0.050(7) -0.006(6) 0.004(6) 0.000(6)
B8 0.066(9) 0.061(8) 0.053(8) 0.002(6) 0.008(7) -0.010(7)
B9 0.049(7) 0.046(7) 0.064(9) -0.008(6) 0.002(6) -0.010(5)
B10 0.048(7) 0.056(8) 0.074(9) -0.002(7) 0.011(7) -0.007(6)
B11 0.047(7) 0.048(7) 0.061(8) 0.002(6) 0.010(6) -0.002(5)
C12 0.047(7) 0.067(8) 0.080(9) 0.001(7) 0.003(6) 0.011(6)
Nb1' 0.0368(7) 0.0463(8) 0.0450(8) 0.000 0.0030(5) 0.000
Cl' 0.059(2) 0.058(2) 0.059(2) 0.000 0.018(2) 0.000
C2' 0.040(6) 0.069(8) 0.056(7) -0.009(6) -0.007(5) -0.001(5)
C3' 0.062(7) 0.048(6) 0.050(7) 0.005(5) -0.003(5) -0.005(5)
C4' 0.041(5) 0.043(6) 0.057(7) -0.009(5) 0.001(5) -0.003(4)
B5' 0.053(7) 0.063(8) 0.042(7) -0.010(6) 0.009(5) -0.006(6)
B6' 0.032(6) 0.041(6) 0.089(10) -0.008(7) 0.000(6) 0.000(5)
B7' 0.066(8) 0.059(8) 0.048(8) 0.002(6) -0.006(6) 0.002(6)
B8' 0.052(8) 0.064(9) 0.059(9) -0.012(7) 0.005(6) -0.001(6)
B9' 0.056(8) 0.051(8) 0.096(12) -0.008(8) -0.012(8) 0.011(6)
B10' 0.057(8) 0.043(7) 0.069(9) -0.001(6) -0.006(7) 0.007(6)
B11' 0.052(8) 0.050(8) 0.079(10) -0.017(7) 0.002(7) -0.002(6)
C12' 0.061(8) 0.071(8) 0.067(8) 0.000(7) 0.005(6) 0.004(6)

loop_
_atom_site_label
_atom_site_type_symbol
_atom_site_fract_x
_atom_site_fract_y
_atom_site_fract_z
_atom_site_U_iso_or_equiv
_atom_site_thermal_displace_type
_atom_site_occupancy
_atom_site_calc_flag
_atom_site_refinement_flags
_atom_site_disorder_group
Nb1 Nb 0.43540(9) 0.2500 0.08642(10) 0.0420(4) Uani 1 d S .
Cl Cl 0.5837(3) 0.2500 -0.0067(3) 0.0553(10) Uani 1 d S .
C2 C 0.4727(8) 0.1768(6) 0.2092(8) 0.052(3) Uani 1 d . .
C3 C 0.3446(8) 0.1754(6) 0.0104(8) 0.050(3) Uani 1 d . .
C4 C 0.5032(8) 0.1270(6) 0.1290(8) 0.047(2) Uani 1 d . .
B5 B 0.3574(10) 0.1743(7) 0.2215(11) 0.057(3) Uani 1 d . .
H5 H 0.3228(10) 0.1992(7) 0.2848(11) 0.071 Uiso 1 calc R .
B6 B 0.2828(9) 0.1716(7) 0.1087(11) 0.056(3) Uani 1 d . .
H6 H 0.2082(9) 0.1930(7) 0.1131(11) 0.069 Uiso 1 calc R .
B7 B 0.4406(9) 0.1283(7) 0.0159(10) 0.049(3) Uani 1 d . .
H7 H 0.4850(9) 0.1188(7) -0.0499(10) 0.062 Uiso 1 calc R .
B8 B 0.4313(11) 0.0979(8) 0.2253(11) 0.060(3) Uani 1 d . .
H8 H 0.4493(11) 0.0653(8) 0.2883(11) 0.075 Uiso 1 calc R .
B9 B 0.3211(9) 0.0958(7) 0.0429(10) 0.053(3) Uani 1 d . .
H9 H 0.2762(9) 0.0608(7) -0.0012(10) 0.066 Uiso 1 calc R .
B10 B 0.4213(10) 0.0639(8) 0.1089(11) 0.059(3) Uani 1 d . .
H10 H 0.4429(10) 0.0104(8) 0.0982(11) 0.074 Uiso 1 calc R .
B11 B 0.3151(9) 0.0947(7) 0.1722(10) 0.052(3) Uani 1 d . .
H11 H 0.2582(9) 0.0640(7) 0.2085(10) 0.065 Uiso 1 calc R .
C12 C 0.6112(8) 0.1072(7) 0.1239(10) 0.065(3) Uani 1 d . .
H12A H 0.6207(14) 0.0748(35) 0.0721(43) 0.097 Uiso 1 calc R .
H12B H 0.6308(19) 0.0872(42) 0.1849(24) 0.097 Uiso 1 calc R .
H12C H 0.6501(10) 0.1471(10) 0.1115(65) 0.097 Uiso 1 calc R .
Nb1' Nb 0.40450(9) 0.2500 0.64662(10) 0.0427(4) Uani 1 d S .
Cl' Cl 0.2689(3) 0.2500 0.7557(3) 0.0589(10) Uani 1 d S .
C2' C 0.3507(8) 0.1769(6) 0.5332(8) 0.055(3) Uani 1 d . .
C3' C 0.5052(8) 0.1764(6) 0.7109(8) 0.053(3) Uani 1 d . .
C4' C 0.3332(7) 0.1283(5) 0.6164(8) 0.047(2) Uani 1 d . .
B5' B 0.4631(10) 0.1746(7) 0.5008(10) 0.052(3) Uani 1 d . .
H5' H 0.4876(10) 0.1987(7) 0.4324(10) 0.066 Uiso 1 calc R .
B6' B 0.5518(9) 0.1723(6) 0.6045(11) 0.054(3) Uani 1 d . .
H6' H 0.6247(9) 0.1943(6) 0.5906(11) 0.068 Uiso 1 calc R .
B7' B 0.4114(10) 0.1278(7) 0.7196(10) 0.058(3) Uani 1 d . .
H7' H 0.3782(10) 0.1176(7) 0.7914(10) 0.072 Uiso 1 calc R .
B8' B 0.3896(10) 0.0972(8) 0.5109(11) 0.058(4) Uani 1 d . .
H8' H 0.3625(10) 0.0637(8) 0.4523(11) 0.073 Uiso 1 calc R .
B9' B 0.5254(11) 0.0958(7) 0.6724(13) 0.068(4) Uani 1 d . .
H9' H 0.5774(11) 0.0604(7) 0.7072(13) 0.085 Uiso 1 calc R .
B10' B 0.4175(10) 0.0638(7) 0.6267(10) 0.056(3) Uani 1 d . .
H10' H 0.3982(10) 0.0104(7) 0.6424(10) 0.071 Uiso 1 calc R .
B11' B 0.5121(10) 0.0961(7) 0.5463(11) 0.060(4) Uani 1 d . .
H11' H 0.5638(10) 0.0664(7) 0.5016(11) 0.075 Uiso 1 calc R .
C12' C 0.2295(9) 0.1067(7) 0.6409(9) 0.067(3) Uani 1 d . .
H12D H 0.2274(16) 0.0897(43) 0.7067(24) 0.100 Uiso 1 calc R .
H12E H 0.2089(25) 0.0716(33) 0.5965(43) 0.100 Uiso 1 calc R .
H12F H 0.1864(14) 0.1453(13) 0.6351(64) 0.100 Uiso 1 calc R .
H2 H 0.5212 0.1878 0.2406 0.080 Uiso 1 d . .
H3 H 0.3106 0.2016 -0.0609 0.080 Uiso 1 d . .
H2' H 0.2952 0.1900 0.4977 0.080 Uiso 1 d . .
H3' H 0.5594 0.2022 0.7724 0.080 Uiso 1 d . .

loop_
_geom_bond_atom_site_label_1
_geom_bond_atom_site_label_2
_geom_bond_distance
_geom_bond_site_symmetry_2
_geom_bond_publ_flag
Nb1 C3 2.179(11) . ?
Nb1 C3 2.180(11) 7_565 ?
Nb1 C2 2.266(11) . ?
Nb1 C2 2.266(11) 7_565 ?
Nb1 Cl 2.388(4) . ?
Nb1 B7 2.574(13) . ?
Nb1 B7 2.575(13) 7_565 ?
Nb1 B5 2.597(13) . ?
Nb1 B5 2.597(13) 7_565 ?
Nb1 B6 2.603(13) . ?
Nb1 B6 2.603(13) 7_565 ?
Nb1 C4 2.647(11) . ?
C2 C4 1.53(2) . ?
C2 B5 1.58(2) . ?
C2 B8 1.66(2) . ?
C3 B6 1.59(2) . ?
C3 B7 1.60(2) . ?
C3 B9 1.65(2) . ?
C4 C12 1.523(15) . ?
C4 B10 1.69(2) . ?
C4 B8 1.74(2) . ?
C4 B7 1.77(2) . ?
B5 B11 1.80(2) . ?
B5 B8 1.81(2) . ?
B5 B6 1.85(2) . ?
B6 B11 1.80(2) . ?
B6 B9 1.81(2) . ?
B7 B9 1.79(2) . ?
B7 B10 1.81(2) . ?
B8 B10 1.73(2) . ?
B8 B11 1.74(2) . ?
B9 B10 1.75(2) . ?
B9 B11 1.77(2) . ?
B10 B11 1.79(2) . ?
Nb1' C3' 2.177(11) . ?
Nb1' C3' 2.177(11) 7_565 ?
Nb1' C2' 2.235(11) . ?
Nb1' C2' 2.235(11) 7_565 ?
Nb1' Cl' 2.375(4) . ?
Nb1' B6' 2.584(12) . ?
Nb1' B6' 2.584(12) 7_565 ?
Nb1' B7' 2.597(14) . ?
Nb1' B7' 2.597(14) 7_565 ?
Nb1' B5' 2.607(12) . ?
Nb1' B5' 2.607(12) 7_565 ?
Nb1' C4' 2.610(10) . ?
C2' C4' 1.50(2) . ?
C2' B5' 1.59(2) . ?
C2' B8' 1.68(2) . ?
C3' B6' 1.59(2) . ?
C3' B7' 1.60(2) . ?
C3' B9' 1.69(2) . ?
C4' C12' 1.51(2) . ?
C4' B10' 1.71(2) . ?
C4' B8' 1.74(2) . ?
C4' B7' 1.77(2) . ?
B5' B11' 1.79(2) . ?
B5' B8' 1.82(2) . ?
B5' B6' 1.86(2) . ?
B6' B11' 1.78(2) . ?
B6' B9' 1.80(2) . ?
B7' B10' 1.79(2) . ?
B7' B9' 1.80(2) . ?
B8' B11' 1.74(2) . ?
B8' B10' 1.76(2) . ?
B9' B10' 1.72(2) . ?
B9' B11' 1.73(2) . ?
B10' B11' 1.81(2) . ?
